data_2002938
loop_
_publ_author_name
'Ojala, Charles R.'
'Ojala, William H.'
'Britton, Doyle'
'Gougoutas, J. Z.'

_publ_section_title
;
 Packing similarities of three isosteric molecules:
 4,5-dichlorophthalic anhydride, 4,5-dibromophthalic anhydride and
 5,6-dichlorobenzfurazan 1-oxide, including three polymorphs of
 5,6-dichlorobenzfurazan 1-oxide
;
_journal_issue 4
_journal_name_full 'Acta Crystallographica Section B'
_journal_page_first 530
_journal_page_last 542
_journal_paper_doi 10.1107/S0108768199000348
_journal_volume 55
_journal_year 1999
_chemical_formula_sum 'C8 H2 Cl2 O3'
_chemical_formula_weight 217.00
_chemical_name_common '4,5-dichlorophthalic anhydride'
_chemical_name_systematic
;
 ?
;
_space_group_IT_number 15
_symmetry_cell_setting monoclinic
_symmetry_space_group_name_Hall '-C 2yc'
_symmetry_space_group_name_H-M 'C 1 2/c 1'
_audit_creation_method 'SHELXL plus manual entry'
_cell_angle_alpha 90.00
_cell_angle_beta 92.91(4)
_cell_angle_gamma 90.00
_cell_formula_units_Z 4
_cell_length_a 11.987(4)
_cell_length_b 8.994(3)
_cell_length_c 7.423(4)
_cell_measurement_reflns_used 49
_cell_measurement_temperature 297(2)
_cell_measurement_theta_max 29
_cell_measurement_theta_min 11
_cell_volume 799.2(6)
_diffrn_ambient_temperature 297(2)
_diffrn_measurement_device CAD-4
_diffrn_measurement_method \w
_diffrn_radiation_monochromator graphite
_diffrn_radiation_source 'fine-focus sealed tube'
_diffrn_radiation_type MoK\a
_diffrn_radiation_wavelength 0.71073
_diffrn_reflns_av_R_equivalents 0.015
_diffrn_reflns_av_sigmaI/netI 0.039
_diffrn_reflns_limit_h_max 16
_diffrn_reflns_limit_h_min -16
_diffrn_reflns_limit_k_max 12
_diffrn_reflns_limit_k_min 0
_diffrn_reflns_limit_l_max 10
_diffrn_reflns_limit_l_min -10
_diffrn_reflns_number 2336
_diffrn_reflns_theta_max 30
_diffrn_reflns_theta_min 2.83
_diffrn_standards_decay_% <1
_diffrn_standards_interval_time 50
_diffrn_standards_number 3
_exptl_absorpt_coefficient_mu 0.774
_exptl_absorpt_correction_T_max 0.89
_exptl_absorpt_correction_T_min 0.76
_exptl_absorpt_correction_type psi-scan
_exptl_absorpt_process_details
;
 North, A. C. T., Phillips, D. C., and Mathews, F. S. (1968).
 Acta Cryst., A24, 351-359.
;
_exptl_crystal_colour colorless
_exptl_crystal_density_diffrn 1.803
_exptl_crystal_density_meas ?
_exptl_crystal_description 'thick needle'
_exptl_crystal_F_000 432
_exptl_crystal_size_max 0.45
_exptl_crystal_size_mid 0.25
_exptl_crystal_size_min 0.15
_refine_diff_density_max 0.43
_refine_diff_density_min -0.18
_refine_ls_extinction_coef 0.146(7)
_refine_ls_extinction_method SHELXL
_refine_ls_goodness_of_fit_all 1.063
_refine_ls_goodness_of_fit_obs 1.088
_refine_ls_hydrogen_treatment 'not refined, put in idealized positions'
_refine_ls_matrix_type full
_refine_ls_number_parameters 61
_refine_ls_number_reflns 1171
_refine_ls_number_restraints 0
_refine_ls_restrained_S_all 1.063
_refine_ls_restrained_S_obs 1.088
_refine_ls_R_factor_all 0.033
_refine_ls_R_factor_obs 0.029
_refine_ls_shift/esd_max 0.01
_refine_ls_shift/esd_mean 0.000
_refine_ls_structure_factor_coef Fsqd
_refine_ls_weighting_details 'w=1/[\s^2^(Fo^2^)+(0.036P)^2^+0.23P] where P=(Fo^2^+2Fc^2^)/3'
_refine_ls_weighting_scheme calc
_refine_ls_wR_factor_all 0.085
_refine_ls_wR_factor_obs 0.082
_reflns_number_observed 1041
_reflns_number_total 1171
_reflns_observed_criterion >2sigma(I)
_cod_data_source_file bk0061.cif
_cod_data_source_block CPA
_cod_depositor_comments
;
The following automatic conversions were performed:

'_refine_ls_weighting_scheme' value 'calc
w=1/[\s^2^(Fo^2^)+(0.036P)^2^+0.23P] where P=(Fo^2^+2Fc^2^)/3' was
changed to 'calc'. New tag '_refine_ls_weighting_details' was
created. The value of the new tag was set to
'w=1/[\s^2^(Fo^2^)+(0.036P)^2^+0.23P] where P=(Fo^2^+2Fc^2^)/3'.

Automatic conversion script
Id: cif_fix_values 3143 2015-03-26 13:38:13Z robertas 
;
_cod_original_sg_symbol_H-M 'C 2/c'
_cod_database_code 2002938
_cod_database_fobs_code 2002938

loop_
_symmetry_equiv_pos_as_xyz
'x, y, z'
'-x, y, -z+1/2'
'x+1/2, y+1/2, z'
'-x+1/2, y+1/2, -z+1/2'
'-x, -y, -z'
'x, -y, z-1/2'
'-x+1/2, -y+1/2, -z'
'x+1/2, -y+1/2, z-1/2'

loop_
_atom_site_aniso_label
_atom_site_aniso_U_11
_atom_site_aniso_U_22
_atom_site_aniso_U_33
_atom_site_aniso_U_12
_atom_site_aniso_U_13
_atom_site_aniso_U_23
C1 0.0330(5) 0.0360(6) 0.0438(6) 0.0011(4) -0.0044(4) 0.0015(4)
C5 0.0386(6) 0.0363(6) 0.0399(6) -0.0035(4) -0.0005(4) -0.0013(4)
C6 0.0335(5) 0.0410(7) 0.0455(6) -0.0022(4) -0.0063(4) -0.0001(5)
C7 0.0357(6) 0.0384(6) 0.0632(8) -0.0001(5) -0.0082(5) 0.0031(5)
O1 0.0467(6) 0.0461(6) 0.0983(9) 0.0035(5) -0.0240(6) 0.0096(6)
O2 0.0408(7) 0.0348(6) 0.0920(11) 0.000 -0.0150(7) 0.000
Cl5 0.0513(2) 0.0386(2) 0.0622(3) -0.00844(12) -0.00183(15) -0.00561(13)

loop_
_atom_site_label
_atom_site_fract_x
_atom_site_fract_y
_atom_site_fract_z
_atom_site_U_iso_or_equiv
_atom_site_thermal_displace_type
_atom_site_calc_flag
_atom_site_refinement_flags
_atom_site_occupancy
_atom_site_disorder_group
_atom_site_type_symbol
C1 0.55276(9) 0.24651(14) 0.2933(2) 0.0378(3) Uani d . 1 . C
C5 0.55436(10) 0.50873(14) 0.2914(2) 0.0384(3) Uani d . 1 . C
C6 0.60860(9) 0.3765(2) 0.3361(2) 0.0403(3) Uani d . 1 . C
H6 0.67966(9) 0.3757(2) 0.3926(2) 0.048 Uiso calc R 1 . H
C7 0.58546(11) 0.0907(2) 0.3254(2) 0.0461(3) Uani d . 1 . C
O1 0.66550(9) 0.03635(13) 0.4008(2) 0.0646(4) Uani d . 1 . O
O2 0.5000 0.0016(2) 0.2500 0.0565(4) Uani d S 1 . O
Cl5 0.62077(3) 0.67439(4) 0.33897(5) 0.0508(2) Uani d . 1 . Cl

loop_
_atom_type_symbol
_atom_type_description
_atom_type_scat_dispersion_real
_atom_type_scat_dispersion_imag
_atom_type_scat_source
C C 0.0033 0.0016 'International Tables Vol C Tables 4.2.6.8 and 6.1.1.4'
H H 0.0000 0.0000 'International Tables Vol C Tables 4.2.6.8 and 6.1.1.4'
O O 0.0106 0.0060 'International Tables Vol C Tables 4.2.6.8 and 6.1.1.4'
Cl Cl 0.1484 0.1585 'International Tables Vol C Tables 4.2.6.8 and 6.1.1.4'

loop_
_geom_angle_atom_site_label_1
_geom_angle_atom_site_label_2
_geom_angle_atom_site_label_3
_geom_angle_site_symmetry_1
_geom_angle_site_symmetry_3
_geom_angle
_geom_angle_publ_flag
C6 C1 C1 . 2_655 121.83(7) yes
C6 C1 C7 . . 130.49(11) yes
C1 C1 C7 2_655 . 107.68(7) yes
C6 C5 C5 . 2_655 120.99(7) yes
C6 C5 Cl5 . . 119.19(10) yes
C5 C5 Cl5 2_655 . 119.82(5) yes
C1 C6 C5 . . 117.15(10) yes
O1 C7 O2 . . 120.69(14) yes
O1 C7 C1 . . 131.96(13) yes
O2 C7 C1 . . 107.34(11) yes
C7 O2 C7 2_655 . 109.9(2) yes

loop_
_geom_bond_atom_site_label_1
_geom_bond_atom_site_label_2
_geom_bond_site_symmetry_2
_geom_bond_distance
_geom_bond_publ_flag
C1 C6 . 1.376(2) yes
C1 C1 2_655 1.389(2) yes
C1 C7 . 1.471(2) yes
C5 C6 . 1.388(2) yes
C5 C5 2_655 1.412(3) yes
C5 Cl5 . 1.7176(13) yes
C7 O1 . 1.191(2) yes
C7 O2 . 1.395(2) yes
O2 C7 2_655 1.395(2) yes
